data_1549136
loop_
_publ_author_name
'Dhara, Debabrata'
'Kalita, Pankaj'
'Mondal, Subhadip'
'Narayanan, Ramakirushnan Suriya'
'Mote, Kaustubh R.'
'Huch, Volker'
'Zimmer, Michael'
'Yildiz, Cem B.'
'Scheschkewitz, David'
'Chandrasekhar, Vadapalli'
'Jana, Anukul'

_publ_section_title
;
 Reactivity enhancement of a diphosphene by reversible N-heterocyclic
 carbene coordination.
;
_journal_issue 18
_journal_name_full 'Chemical science'
_journal_page_first 4235
_journal_page_last 4243
_journal_paper_doi 10.1039/c8sc00348c
_journal_volume 9
_journal_year 2018
_chemical_formula_moiety 'C48 H52 P2'
_chemical_formula_sum 'C48 H52 P2'
_chemical_formula_weight 690.83
_chemical_properties_physical Air-sensitive,Moisture-sensitive,Oxygen-sensitive
_space_group_crystal_system monoclinic
_space_group_IT_number 14
_space_group_name_Hall '-P 2ybc'
_space_group_name_H-M_alt 'P 1 21/c 1'
_symmetry_space_group_name_Hall '-P 2ybc'
_symmetry_space_group_name_H-M 'P 1 21/c 1'
_atom_sites_solution_hydrogens mixed
_audit_creation_date 2017-11-06
_audit_creation_method
;
Olex2 1.2
(compiled 2017.08.10 svn.r3458 for OlexSys, GUI svn.r5381)
;
_audit_update_record
;
2017-11-30 deposited with the CCDC.
2018-03-27 downloaded from the CCDC.
;
_cell_angle_alpha 90
_cell_angle_beta 111.081(9)
_cell_angle_gamma 90
_cell_formula_units_Z 2
_cell_length_a 8.3846(12)
_cell_length_b 21.347(3)
_cell_length_c 11.6195(15)
_cell_measurement_reflns_used 4596
_cell_measurement_temperature 296(2)
_cell_measurement_theta_max 24.22
_cell_measurement_theta_min 2.68
_cell_volume 1940.5(5)
_computing_molecular_graphics 'Olex2 (Dolomanov et al., 2009)'
_computing_publication_material 'Olex2 (Dolomanov et al., 2009)'
_computing_structure_refinement 'ShelXL (Sheldrick, 2015)'
_computing_structure_solution 'SHELXT 2014/5 (Sheldrick, 2014)'
_diffrn_ambient_temperature 296.15
_diffrn_measured_fraction_theta_full 1.000
_diffrn_measured_fraction_theta_max 0.997
_diffrn_measurement_device_type 'Bruker APEX-II CCD'
_diffrn_measurement_method '\f and \w scans'
_diffrn_radiation_type MoK\a
_diffrn_radiation_wavelength 0.71073
_diffrn_reflns_av_R_equivalents 0.0631
_diffrn_reflns_av_unetI/netI 0.0396
_diffrn_reflns_Laue_measured_fraction_full 1.000
_diffrn_reflns_Laue_measured_fraction_max 0.997
_diffrn_reflns_limit_h_max 10
_diffrn_reflns_limit_h_min -10
_diffrn_reflns_limit_k_max 26
_diffrn_reflns_limit_k_min -26
_diffrn_reflns_limit_l_max 14
_diffrn_reflns_limit_l_min -14
_diffrn_reflns_number 26426
_diffrn_reflns_point_group_measured_fraction_full 1.000
_diffrn_reflns_point_group_measured_fraction_max 0.997
_diffrn_reflns_theta_full 25.242
_diffrn_reflns_theta_max 26.105
_diffrn_reflns_theta_min 1.908
_diffrn_standards_number 0
_exptl_absorpt_coefficient_mu 0.145
_exptl_absorpt_correction_T_max 0.7453
_exptl_absorpt_correction_T_min 0.6857
_exptl_absorpt_correction_type multi-scan
_exptl_absorpt_process_details
'SADABS-2014/5 (Bruker,2014/5) was used for absorption correction. wR2(int) was 0.0713 before and 0.0573 after correction. The Ratio of minimum to maximum transmission is 0.9200. The \l/2 correction factor is 0.00150.'
_exptl_crystal_colour colourless
_exptl_crystal_colour_primary colourless
_exptl_crystal_density_diffrn 1.182
_exptl_crystal_description block
_exptl_crystal_F_000 740
_refine_diff_density_max 0.326
_refine_diff_density_min -0.275
_refine_diff_density_rms 0.050
_refine_ls_extinction_method none
_refine_ls_goodness_of_fit_ref 1.042
_refine_ls_hydrogen_treatment mixed
_refine_ls_matrix_type full
_refine_ls_number_parameters 236
_refine_ls_number_reflns 3854
_refine_ls_number_restraints 0
_refine_ls_restrained_S_all 1.042
_refine_ls_R_factor_all 0.0594
_refine_ls_R_factor_gt 0.0421
_refine_ls_shift/su_max 0.000
_refine_ls_shift/su_mean 0.000
_refine_ls_structure_factor_coef Fsqd
_refine_ls_weighting_details 'w=1/[\s^2^(Fo^2^)+(0.0487P)^2^+1.1096P] where P=(Fo^2^+2Fc^2^)/3'
_refine_ls_weighting_scheme calc
_refine_ls_wR_factor_gt 0.1039
_refine_ls_wR_factor_ref 0.1147
_reflns_Friedel_coverage 0.000
_reflns_number_gt 2983
_reflns_number_total 3854
_reflns_threshold_expression 'I > 2\s(I)'
_cod_data_source_file c8sc00348c2.cif
_cod_data_source_block dd_701
_cod_depositor_comments 'Adding full bibliography for 1549135--1549139.cif.'
_cod_database_code 1549136
_shelx_shelxl_version_number 2017/1
_shelx_space_group_comment
;
The symmetry employed for this shelxl refinement is uniquely defined
by the following loop, which should always be used as a source of
symmetry information in preference to the above space-group names.
They are only intended as comments.
;
_olex2_refinement_description
;
1. Fixed Uiso
 At 1.2 times of:
  All C(H) groups
 At 1.5 times of:
  All C(H,H,H) groups
2.a Aromatic/amide H refined with riding coordinates:
 C20(H20), C3(H3), C5(H5), C9(H9), C18(H18), C4(H4), C11(H11)
2.b Idealised Me refined as rotating group:
 C24(H24A,H24B,H24C), C13(H13A,H13B,H13C), C22(H22A,H22B,H22C), C23(H23A,H23B,
 H23C), C14(H14A,H14B,H14C), C15(H15A,H15B,H15C)
;
_olex2_submission_special_instructions 'No special instructions were received'

loop_
_space_group_symop_operation_xyz
'x, y, z'
'-x, y+1/2, -z+1/2'
'-x, -y, -z'
'x, -y-1/2, z-1/2'

loop_
_atom_site_label
_atom_site_type_symbol
_atom_site_fract_x
_atom_site_fract_y
_atom_site_fract_z
_atom_site_U_iso_or_equiv
_atom_site_adp_type
_atom_site_occupancy
_atom_site_site_symmetry_order
_atom_site_calc_flag
_atom_site_refinement_flags_posn
P1 P 0.39029(6) 0.00149(2) 0.53366(4) 0.01959(14) Uani 1 1 d .
C1 C 0.4635(2) 0.06770(8) 0.64154(16) 0.0178(4) Uani 1 1 d .
C8 C 0.2983(2) 0.17296(8) 0.39312(17) 0.0201(4) Uani 1 1 d .
C6 C 0.5829(2) 0.05633(8) 0.76105(16) 0.0189(4) Uani 1 1 d .
C2 C 0.4025(2) 0.12923(8) 0.60835(16) 0.0189(4) Uani 1 1 d .
C17 C 0.5354(2) -0.04451(9) 0.85523(17) 0.0226(4) Uani 1 1 d .
C16 C 0.6420(2) -0.00751(8) 0.81280(16) 0.0185(4) Uani 1 1 d .
C21 C 0.8106(2) -0.02627(9) 0.83577(16) 0.0200(4) Uani 1 1 d .
C7 C 0.2609(2) 0.14599(8) 0.49021(16) 0.0196(4) Uani 1 1 d .
C24 C 0.9296(2) 0.01065(9) 0.79020(18) 0.0247(4) Uani 1 1 d .
H24A H 0.869115 0.045551 0.741980 0.037 Uiso 1 1 calc GR
H24B H 0.970911 -0.015815 0.740212 0.037 Uiso 1 1 calc GR
H24C H 1.024327 0.025693 0.859405 0.037 Uiso 1 1 calc GR
C20 C 0.8722(3) -0.08042(9) 0.90418(17) 0.0241(4) Uani 1 1 d .
H20 H 0.983894 -0.093000 0.918591 0.029 Uiso 1 1 calc R
C10 C -0.0052(3) 0.19040(9) 0.28074(18) 0.0275(5) Uani 1 1 d .
C19 C 0.7718(3) -0.11615(9) 0.95145(17) 0.0262(4) Uani 1 1 d .
C3 C 0.4702(3) 0.17822(9) 0.69009(18) 0.0257(4) Uani 1 1 d .
H3 H 0.431773 0.218860 0.667405 0.031 Uiso 1 1 calc R
C5 C 0.6475(3) 0.10676(9) 0.84005(17) 0.0238(4) Uani 1 1 d .
H5 H 0.728314 0.099488 0.918189 0.029 Uiso 1 1 calc R
C9 C 0.1640(3) 0.19500(9) 0.29044(17) 0.0249(4) Uani 1 1 d .
H9 H 0.188910 0.213409 0.226316 0.030 Uiso 1 1 calc R
C18 C 0.6026(3) -0.09823(9) 0.92341(18) 0.0266(4) Uani 1 1 d .
H18 H 0.532186 -0.122867 0.951026 0.032 Uiso 1 1 calc R
C12 C 0.0907(3) 0.13988(9) 0.48151(18) 0.0262(4) Uani 1 1 d .
C4 C 0.5944(3) 0.16730(9) 0.80504(18) 0.0288(5) Uani 1 1 d .
H4 H 0.641479 0.200537 0.858155 0.035 Uiso 1 1 calc R
C13 C 0.4800(3) 0.17821(10) 0.39894(19) 0.0296(5) Uani 1 1 d .
H13A H 0.538420 0.209775 0.457860 0.044 Uiso 1 1 calc GR
H13B H 0.480698 0.189504 0.319164 0.044 Uiso 1 1 calc GR
H13C H 0.536699 0.138695 0.423519 0.044 Uiso 1 1 calc GR
C22 C 0.3532(3) -0.02620(10) 0.83210(19) 0.0294(5) Uani 1 1 d .
H22A H 0.348929 0.017059 0.853381 0.044 Uiso 1 1 calc GR
H22B H 0.308771 -0.051736 0.881656 0.044 Uiso 1 1 calc GR
H22C H 0.285585 -0.032244 0.746500 0.044 Uiso 1 1 calc GR
C11 C -0.0396(3) 0.16207(10) 0.37664(19) 0.0298(5) Uani 1 1 d .
H11 H -0.152637 0.157743 0.370879 0.036 Uiso 1 1 calc R
C23 C 0.8445(3) -0.17202(10) 1.0328(2) 0.0380(5) Uani 1 1 d .
H23A H 0.811844 -0.209708 0.984960 0.057 Uiso 1 1 calc GR
H23B H 0.801109 -0.172968 1.098769 0.057 Uiso 1 1 calc GR
H23C H 0.966910 -0.168955 1.066396 0.057 Uiso 1 1 calc GR
C14 C -0.1475(3) 0.21562(12) 0.1698(2) 0.0394(6) Uani 1 1 d .
H14A H -0.184248 0.255400 0.189818 0.059 Uiso 1 1 calc GR
H14B H -0.241739 0.186813 0.146138 0.059 Uiso 1 1 calc GR
H14C H -0.107263 0.220712 0.102773 0.059 Uiso 1 1 calc GR
C15 C 0.0461(3) 0.11024(12) 0.5842(2) 0.0418(6) Uani 1 1 d .
H15A H 0.075293 0.066569 0.590025 0.063 Uiso 1 1 calc GR
H15B H -0.074180 0.114722 0.566972 0.063 Uiso 1 1 calc GR
H15C H 0.108983 0.130605 0.660799 0.063 Uiso 1 1 calc GR
H1P H 0.290(3) 0.0350(11) 0.438(2) 0.050(7) Uiso 1 1 d .

loop_
_atom_site_aniso_label
_atom_site_aniso_U_11
_atom_site_aniso_U_22
_atom_site_aniso_U_33
_atom_site_aniso_U_23
_atom_site_aniso_U_13
_atom_site_aniso_U_12
P1 0.0201(3) 0.0189(3) 0.0198(3) -0.00408(19) 0.0072(2) -0.00277(19)
C1 0.0164(9) 0.0196(9) 0.0183(9) -0.0024(7) 0.0073(7) -0.0014(7)
C8 0.0234(10) 0.0150(9) 0.0206(9) -0.0020(7) 0.0065(8) 0.0001(7)
C6 0.0183(10) 0.0206(9) 0.0189(9) -0.0004(7) 0.0082(8) -0.0001(7)
C2 0.0181(9) 0.0222(10) 0.0169(9) 0.0000(7) 0.0068(7) 0.0007(7)
C17 0.0231(10) 0.0253(10) 0.0198(9) -0.0028(8) 0.0082(8) -0.0025(8)
C16 0.0199(9) 0.0198(9) 0.0148(9) -0.0015(7) 0.0049(7) 0.0006(7)
C21 0.0190(10) 0.0220(10) 0.0167(9) -0.0036(7) 0.0037(8) -0.0005(8)
C7 0.0201(10) 0.0179(9) 0.0186(9) -0.0013(7) 0.0044(8) 0.0006(7)
C24 0.0198(10) 0.0310(11) 0.0238(10) -0.0028(8) 0.0087(8) -0.0012(8)
C20 0.0218(10) 0.0246(10) 0.0219(10) -0.0036(8) 0.0032(8) 0.0026(8)
C10 0.0294(12) 0.0244(10) 0.0215(10) -0.0046(8) 0.0007(9) 0.0044(8)
C19 0.0353(12) 0.0176(10) 0.0194(10) -0.0020(7) 0.0024(9) 0.0009(8)
C3 0.0312(11) 0.0179(10) 0.0243(10) -0.0004(8) 0.0055(9) 0.0042(8)
C5 0.0240(10) 0.0240(10) 0.0177(9) -0.0014(8) 0.0004(8) 0.0024(8)
C9 0.0322(12) 0.0209(10) 0.0192(10) 0.0006(8) 0.0064(9) 0.0019(8)
C18 0.0341(12) 0.0248(10) 0.0218(10) -0.0001(8) 0.0113(9) -0.0067(9)
C12 0.0235(11) 0.0282(11) 0.0258(10) 0.0015(8) 0.0077(9) 0.0006(8)
C4 0.0337(12) 0.0208(10) 0.0249(10) -0.0070(8) 0.0022(9) 0.0006(9)
C13 0.0286(11) 0.0295(11) 0.0319(11) 0.0089(9) 0.0125(9) 0.0009(9)
C22 0.0246(11) 0.0345(12) 0.0328(11) 0.0025(9) 0.0149(9) -0.0027(9)
C11 0.0179(10) 0.0357(12) 0.0322(11) -0.0012(9) 0.0049(9) 0.0005(9)
C23 0.0513(15) 0.0254(11) 0.0290(12) 0.0048(9) 0.0046(11) 0.0021(10)
C14 0.0355(13) 0.0450(14) 0.0278(12) 0.0005(10) -0.0007(10) 0.0101(11)
C15 0.0294(13) 0.0596(16) 0.0400(13) 0.0141(11) 0.0167(11) 0.0002(11)

loop_
_atom_type_symbol
_atom_type_description
_atom_type_scat_dispersion_real
_atom_type_scat_dispersion_imag
_atom_type_scat_source
C C 0.0033 0.0016 'International Tables Vol C Tables 4.2.6.8 and 6.1.1.4'
H H 0.0000 0.0000 'International Tables Vol C Tables 4.2.6.8 and 6.1.1.4'
P P 0.1023 0.0942 'International Tables Vol C Tables 4.2.6.8 and 6.1.1.4'

loop_
_geom_angle_atom_site_label_1
_geom_angle_atom_site_label_2
_geom_angle_atom_site_label_3
_geom_angle
_geom_angle_site_symmetry_1
_geom_angle_site_symmetry_3
P1 P1 H1P 94.2(11) 3_656 .
C1 P1 P1 98.32(6) . 3_656
C1 P1 H1P 96.4(10) . .
C6 C1 P1 118.86(13) . .
C6 C1 C2 119.21(16) . .
C2 C1 P1 121.92(14) . .
C7 C8 C13 120.76(17) . .
C9 C8 C7 118.83(18) . .
C9 C8 C13 120.41(17) . .
C1 C6 C16 124.48(16) . .
C5 C6 C1 119.10(17) . .
C5 C6 C16 116.37(16) . .
C1 C2 C7 124.16(16) . .
C3 C2 C1 119.65(17) . .
C3 C2 C7 116.14(16) . .
C16 C17 C22 121.56(17) . .
C18 C17 C16 118.88(18) . .
C18 C17 C22 119.53(18) . .
C17 C16 C6 119.35(16) . .
C21 C16 C6 120.13(16) . .
C21 C16 C17 119.83(17) . .
C16 C21 C24 122.25(17) . .
C20 C21 C16 119.22(17) . .
C20 C21 C24 118.53(17) . .
C8 C7 C2 120.21(16) . .
C8 C7 C12 119.90(17) . .
C12 C7 C2 119.63(16) . .
C21 C24 H24A 109.5 . .
C21 C24 H24B 109.5 . .
C21 C24 H24C 109.5 . .
H24A C24 H24B 109.5 . .
H24A C24 H24C 109.5 . .
H24B C24 H24C 109.5 . .
C21 C20 H20 119.0 . .
C19 C20 C21 121.95(18) . .
C19 C20 H20 119.0 . .
C9 C10 C11 117.95(18) . .
C9 C10 C14 121.1(2) . .
C11 C10 C14 120.9(2) . .
C20 C19 C18 117.98(18) . .
C20 C19 C23 121.13(19) . .
C18 C19 C23 120.88(19) . .
C2 C3 H3 119.6 . .
C4 C3 C2 120.85(18) . .
C4 C3 H3 119.6 . .
C6 C5 H5 119.3 . .
C4 C5 C6 121.47(18) . .
C4 C5 H5 119.3 . .
C8 C9 H9 118.9 . .
C10 C9 C8 122.25(18) . .
C10 C9 H9 118.9 . .
C17 C18 H18 119.0 . .
C19 C18 C17 122.02(18) . .
C19 C18 H18 119.0 . .
C7 C12 C15 121.13(18) . .
C11 C12 C7 119.30(18) . .
C11 C12 C15 119.57(19) . .
C3 C4 H4 120.2 . .
C5 C4 C3 119.51(18) . .
C5 C4 H4 120.2 . .
C8 C13 H13A 109.5 . .
C8 C13 H13B 109.5 . .
C8 C13 H13C 109.5 . .
H13A C13 H13B 109.5 . .
H13A C13 H13C 109.5 . .
H13B C13 H13C 109.5 . .
C17 C22 H22A 109.5 . .
C17 C22 H22B 109.5 . .
C17 C22 H22C 109.5 . .
H22A C22 H22B 109.5 . .
H22A C22 H22C 109.5 . .
H22B C22 H22C 109.5 . .
C10 C11 C12 121.74(19) . .
C10 C11 H11 119.1 . .
C12 C11 H11 119.1 . .
C19 C23 H23A 109.5 . .
C19 C23 H23B 109.5 . .
C19 C23 H23C 109.5 . .
H23A C23 H23B 109.5 . .
H23A C23 H23C 109.5 . .
H23B C23 H23C 109.5 . .
C10 C14 H14A 109.5 . .
C10 C14 H14B 109.5 . .
C10 C14 H14C 109.5 . .
H14A C14 H14B 109.5 . .
H14A C14 H14C 109.5 . .
H14B C14 H14C 109.5 . .
C12 C15 H15A 109.5 . .
C12 C15 H15B 109.5 . .
C12 C15 H15C 109.5 . .
H15A C15 H15B 109.5 . .
H15A C15 H15C 109.5 . .
H15B C15 H15C 109.5 . .

loop_
_geom_bond_atom_site_label_1
_geom_bond_atom_site_label_2
_geom_bond_distance
_geom_bond_site_symmetry_2
P1 P1 2.2442(10) 3_656
P1 C1 1.8418(18) .
P1 H1P 1.33(2) .
C1 C6 1.411(3) .
C1 C2 1.412(3) .
C8 C7 1.399(3) .
C8 C9 1.395(3) .
C8 C13 1.504(3) .
C6 C16 1.500(2) .
C6 C5 1.392(3) .
C2 C7 1.500(3) .
C2 C3 1.389(3) .
C17 C16 1.408(3) .
C17 C18 1.392(3) .
C17 C22 1.505(3) .
C16 C21 1.399(3) .
C21 C24 1.509(3) .
C21 C20 1.393(3) .
C7 C12 1.401(3) .
C24 H24A 0.9600 .
C24 H24B 0.9600 .
C24 H24C 0.9600 .
C20 H20 0.9300 .
C20 C19 1.387(3) .
C10 C9 1.386(3) .
C10 C11 1.387(3) .
C10 C14 1.506(3) .
C19 C18 1.390(3) .
C19 C23 1.508(3) .
C3 H3 0.9300 .
C3 C4 1.386(3) .
C5 H5 0.9300 .
C5 C4 1.380(3) .
C9 H9 0.9300 .
C18 H18 0.9300 .
C12 C11 1.395(3) .
C12 C15 1.511(3) .
C4 H4 0.9300 .
C13 H13A 0.9600 .
C13 H13B 0.9600 .
C13 H13C 0.9600 .
C22 H22A 0.9600 .
C22 H22B 0.9600 .
C22 H22C 0.9600 .
C11 H11 0.9300 .
C23 H23A 0.9600 .
C23 H23B 0.9600 .
C23 H23C 0.9600 .
C14 H14A 0.9600 .
C14 H14B 0.9600 .
C14 H14C 0.9600 .
C15 H15A 0.9600 .
C15 H15B 0.9600 .
C15 H15C 0.9600 .

loop_
_geom_torsion_atom_site_label_1
_geom_torsion_atom_site_label_2
_geom_torsion_atom_site_label_3
_geom_torsion_atom_site_label_4
_geom_torsion
_geom_torsion_site_symmetry_1
P1 P1 C1 C6 -82.56(14) 3_656
P1 P1 C1 C2 97.96(15) 3_656
P1 C1 C6 C16 -7.0(2) .
P1 C1 C6 C5 175.63(14) .
P1 C1 C2 C7 7.0(2) .
P1 C1 C2 C3 -175.68(14) .
C1 C6 C16 C17 -77.8(2) .
C1 C6 C16 C21 111.7(2) .
C1 C6 C5 C4 1.5(3) .
C1 C2 C7 C8 -102.6(2) .
C1 C2 C7 C12 83.2(2) .
C1 C2 C3 C4 -1.4(3) .
C8 C7 C12 C11 -1.3(3) .
C8 C7 C12 C15 179.26(19) .
C6 C1 C2 C7 -172.48(16) .
C6 C1 C2 C3 4.8(3) .
C6 C16 C21 C24 -11.0(3) .
C6 C16 C21 C20 168.28(16) .
C6 C5 C4 C3 1.9(3) .
C2 C1 C6 C16 172.52(16) .
C2 C1 C6 C5 -4.9(3) .
C2 C7 C12 C11 172.86(18) .
C2 C7 C12 C15 -6.6(3) .
C2 C3 C4 C5 -2.0(3) .
C17 C16 C21 C24 178.60(16) .
C17 C16 C21 C20 -2.2(3) .
C16 C6 C5 C4 -176.08(18) .
C16 C17 C18 C19 0.4(3) .
C16 C21 C20 C19 -0.6(3) .
C21 C20 C19 C18 3.2(3) .
C21 C20 C19 C23 -175.62(18) .
C7 C8 C9 C10 -0.8(3) .
C7 C2 C3 C4 176.11(18) .
C7 C12 C11 C10 -0.4(3) .
C24 C21 C20 C19 178.63(17) .
C20 C19 C18 C17 -3.1(3) .
C3 C2 C7 C8 80.0(2) .
C3 C2 C7 C12 -94.2(2) .
C5 C6 C16 C17 99.6(2) .
C5 C6 C16 C21 -70.8(2) .
C9 C8 C7 C2 -172.27(16) .
C9 C8 C7 C12 1.9(3) .
C9 C10 C11 C12 1.4(3) .
C18 C17 C16 C6 -168.26(16) .
C18 C17 C16 C21 2.3(3) .
C13 C8 C7 C2 7.7(3) .
C13 C8 C7 C12 -178.15(18) .
C13 C8 C9 C10 179.22(18) .
C22 C17 C16 C6 9.7(3) .
C22 C17 C16 C21 -179.75(17) .
C22 C17 C18 C19 -177.61(18) .
C11 C10 C9 C8 -0.8(3) .
C23 C19 C18 C17 175.74(18) .
C14 C10 C9 C8 178.91(18) .
C14 C10 C11 C12 -178.33(19) .
C15 C12 C11 C10 179.1(2) .
